data_7210689
loop_
_publ_author_name
'Jin, Feng'
'Wang, Hui-Zhen'
'Zhang, Ying'
'Wang, Yang'
'Zhang, Jun'
'Kong, Lin'
'Hao, Fu-Ying'
'Yang, Jia-Xiang'
'Wu, Jie-Ying'
'Tian, Yu-Peng'
'Zhou, Hong-Ping'

_publ_section_title
;
 Metal cation- and anion-induced assembly: structures and luminescent
 properties
;
_journal_issue 18
_journal_name_full CrystEngComm
_journal_page_first 3687
_journal_paper_doi 10.1039/c3ce26685k
_journal_volume 15
_journal_year 2013
_chemical_formula_sum 'C25 H18 Hg I2 N4'
_chemical_formula_weight 828.82
_chemical_name_systematic
;
?
;
_space_group_IT_number 14
_symmetry_cell_setting monoclinic
_symmetry_space_group_name_Hall '-P 2ybc'
_symmetry_space_group_name_H-M 'P 1 21/c 1'
_atom_sites_solution_hydrogens geom
_atom_sites_solution_primary direct
_atom_sites_solution_secondary difmap
_audit_creation_method SHELXL-97
_cell_angle_alpha 90.000(5)
_cell_angle_beta 100.081(5)
_cell_angle_gamma 90.000(5)
_cell_formula_units_Z 4
_cell_length_a 13.334(5)
_cell_length_b 26.776(5)
_cell_length_c 7.767(5)
_cell_measurement_reflns_used 9901
_cell_measurement_temperature 298(2)
_cell_measurement_theta_max 26.82
_cell_measurement_theta_min 2.76
_cell_volume 2730(2)
_computing_cell_refinement 'Bruker SMART'
_computing_data_collection 'Bruker SMART'
_computing_data_reduction 'Bruker SAINT'
_computing_molecular_graphics 'Bruker SHELXTL'
_computing_publication_material 'Bruker SHELXTL'
_computing_structure_refinement 'SHELXL-97 (Sheldrick, 1997)'
_computing_structure_solution 'SHELXS-97 (Sheldrick, 1990)'
_diffrn_ambient_temperature 298(2)
_diffrn_measured_fraction_theta_full 1.000
_diffrn_measured_fraction_theta_max 1.000
_diffrn_measurement_device_type 'CCD area detector'
_diffrn_measurement_method 'phi and omega scans'
_diffrn_radiation_monochromator graphite
_diffrn_radiation_source 'fine-focus sealed tube'
_diffrn_radiation_type MoK\a
_diffrn_radiation_wavelength 0.71069
_diffrn_reflns_av_R_equivalents 0.0291
_diffrn_reflns_av_sigmaI/netI 0.0247
_diffrn_reflns_limit_h_max 15
_diffrn_reflns_limit_h_min -15
_diffrn_reflns_limit_k_max 31
_diffrn_reflns_limit_k_min -29
_diffrn_reflns_limit_l_max 9
_diffrn_reflns_limit_l_min -9
_diffrn_reflns_number 19252
_diffrn_reflns_theta_full 24.99
_diffrn_reflns_theta_max 24.99
_diffrn_reflns_theta_min 1.52
_exptl_absorpt_coefficient_mu 7.917
_exptl_absorpt_correction_T_max 0.3004
_exptl_absorpt_correction_T_min 0.1998
_exptl_absorpt_correction_type multi-scan
_exptl_absorpt_process_details sadabs
_exptl_crystal_colour colorless
_exptl_crystal_density_diffrn 2.016
_exptl_crystal_density_method 'not measured'
_exptl_crystal_description neddle
_exptl_crystal_F_000 1528
_exptl_crystal_size_max 0.30
_exptl_crystal_size_mid 0.20
_exptl_crystal_size_min 0.20
_refine_diff_density_max 4.382
_refine_diff_density_min -0.830
_refine_diff_density_rms 0.225
_refine_ls_extinction_method none
_refine_ls_goodness_of_fit_ref 1.075
_refine_ls_hydrogen_treatment constr
_refine_ls_matrix_type full
_refine_ls_number_parameters 289
_refine_ls_number_reflns 4809
_refine_ls_number_restraints 0
_refine_ls_restrained_S_all 1.075
_refine_ls_R_factor_all 0.0494
_refine_ls_R_factor_gt 0.0452
_refine_ls_shift/su_max 0.001
_refine_ls_shift/su_mean 0.000
_refine_ls_structure_factor_coef Fsqd
_refine_ls_weighting_details 'calc w=1/[\s^2^(Fo^2^)+(0.0934P)^2^+11.8135P] where P=(Fo^2^+2Fc^2^)/3'
_refine_ls_weighting_scheme calc
_refine_ls_wR_factor_gt 0.1415
_refine_ls_wR_factor_ref 0.1454
_reflns_number_gt 4344
_reflns_number_total 4809
_reflns_threshold_expression >2sigma(I)
_cod_data_source_file c3ce26685k.txt
_cod_data_source_block jf
_cod_depositor_comments
;
The following automatic conversions were performed:

'_symmetry_cell_setting' value 'Monoclinic' changed to 'monoclinic'
according to /home/saulius/struct/CIF-dictionaries/cif_core.dic
dictionary named 'cif_core.dic' version 2.4.2 from 2011-04-26.

Automatic conversion script
Id: cif_fix_values 1891 2012-01-12 08:04:46Z andrius 
;
_cod_original_sg_symbol_H-M 'P2(1)/c '
_cod_database_code 7210689

loop_
_symmetry_equiv_pos_as_xyz
'x, y, z'
'-x, y+1/2, -z+1/2'
'-x, -y, -z'
'x, -y-1/2, z-1/2'

loop_
_atom_site_label
_atom_site_type_symbol
_atom_site_fract_x
_atom_site_fract_y
_atom_site_fract_z
_atom_site_U_iso_or_equiv
_atom_site_adp_type
_atom_site_occupancy
_atom_site_symmetry_multiplicity
_atom_site_calc_flag
_atom_site_refinement_flags
Hg1 Hg 0.30427(2) 0.118080(12) 1.05349(5) 0.04598(16) Uani 1 1 d .
I2 I 0.21960(5) 0.08663(2) 1.32139(8) 0.0556(2) Uani 1 1 d .
I1 I 0.41020(6) 0.06789(3) 0.85517(11) 0.0740(3) Uani 1 1 d .
N1 N 0.1729(5) 0.1800(2) 0.9426(8) 0.0355(14) Uani 1 1 d .
N3 N -0.2952(5) 0.3929(3) 0.9642(10) 0.0419(16) Uani 1 1 d .
C11 C 0.1957(6) 0.2275(3) 0.9904(10) 0.0356(16) Uani 1 1 d .
C20 C -0.2165(6) 0.3573(3) 0.9512(11) 0.0419(18) Uani 1 1 d .
C9 C 0.0189(6) 0.2511(3) 0.9325(10) 0.0383(17) Uani 1 1 d .
C13 C 0.3443(7) 0.2870(3) 1.0725(14) 0.055(2) Uani 1 1 d .
H13 H 0.3007 0.3139 1.0414 0.066 Uiso 1 1 calc R
C16 C 0.4680(6) 0.2086(4) 1.1578(14) 0.055(2) Uani 1 1 d .
H16 H 0.5110 0.1814 1.1870 0.066 Uiso 1 1 calc R
C18 C -0.1604(6) 0.2732(3) 0.9611(13) 0.048(2) Uani 1 1 d .
H18 H -0.1735 0.2394 0.9733 0.057 Uiso 1 1 calc R
C5 C -0.0304(6) 0.0903(3) 0.8842(12) 0.046(2) Uani 1 1 d .
H5 H -0.0735 0.1075 0.9455 0.055 Uiso 1 1 calc R
C14 C 0.4432(8) 0.2960(4) 1.1342(15) 0.062(3) Uani 1 1 d .
H14 H 0.4676 0.3285 1.1464 0.075 Uiso 1 1 calc R
C4 C -0.0498(7) 0.0411(4) 0.8381(13) 0.054(2) Uani 1 1 d .
H4 H -0.1051 0.0249 0.8715 0.064 Uiso 1 1 calc R
C6 C 0.0525(6) 0.1138(3) 0.8396(11) 0.0381(17) Uani 1 1 d .
C7 C 0.0748(6) 0.1670(3) 0.8906(10) 0.0367(16) Uani 1 1 d .
N2 N 0.3690(5) 0.2002(3) 1.0963(9) 0.0432(15) Uani 1 1 d .
C23 C -0.3941(6) 0.3797(3) 0.9239(14) 0.047(2) Uani 1 1 d .
H23 H -0.4207 0.3487 0.8861 0.056 Uiso 1 1 calc R
C12 C 0.3056(5) 0.2392(3) 1.0540(9) 0.0363(17) Uani 1 1 d .
C15 C 0.5079(7) 0.2561(4) 1.1791(13) 0.057(2) Uani 1 1 d .
H15 H 0.5767 0.2612 1.2226 0.068 Uiso 1 1 calc R
C21 C -0.1238(6) 0.3740(3) 0.9219(13) 0.045(2) Uani 1 1 d .
H21 H -0.1122 0.4079 0.9082 0.054 Uiso 1 1 calc R
C17 C -0.0638(6) 0.2879(3) 0.9342(11) 0.0393(17) Uani 1 1 d .
C22 C -0.0463(6) 0.3388(3) 0.9129(12) 0.0437(18) Uani 1 1 d .
H22 H 0.0170 0.3495 0.8926 0.052 Uiso 1 1 calc R
C25 C -0.3803(7) 0.4597(4) 1.0085(15) 0.058(2) Uani 1 1 d .
H25 H -0.3988 0.4917 1.0367 0.070 Uiso 1 1 calc R
C10 C 0.1216(6) 0.2634(3) 0.9861(11) 0.0407(17) Uani 1 1 d .
H10 H 0.1398 0.2960 1.0189 0.049 Uiso 1 1 calc R
C8 C -0.0032(6) 0.2012(3) 0.8829(11) 0.0385(17) Uani 1 1 d .
H8 H -0.0703 0.1913 0.8451 0.046 Uiso 1 1 calc R
C3 C 0.0116(8) 0.0156(4) 0.7435(13) 0.054(2) Uani 1 1 d .
H3 H -0.0027 -0.0174 0.7109 0.065 Uiso 1 1 calc R
C2 C 0.0938(7) 0.0392(3) 0.6975(12) 0.051(2) Uani 1 1 d .
H2 H 0.1360 0.0219 0.6347 0.061 Uiso 1 1 calc R
C24 C -0.4441(7) 0.4201(4) 0.9500(16) 0.062(3) Uani 1 1 d .
H24 H -0.5148 0.4221 0.9313 0.075 Uiso 1 1 calc R
N4 N -0.2843(7) 0.4410(3) 1.0158(13) 0.064(2) Uani 1 1 d .
C1 C 0.1150(7) 0.0885(3) 0.7434(11) 0.0425(18) Uani 1 1 d .
H1 H 0.1705 0.1045 0.7103 0.051 Uiso 1 1 calc R
C19 C -0.2358(6) 0.3067(3) 0.9700(13) 0.049(2) Uani 1 1 d .
H19 H -0.2994 0.2960 0.9884 0.059 Uiso 1 1 calc R

loop_
_atom_site_aniso_label
_atom_site_aniso_U_11
_atom_site_aniso_U_22
_atom_site_aniso_U_33
_atom_site_aniso_U_23
_atom_site_aniso_U_13
_atom_site_aniso_U_12
Hg1 0.0424(2) 0.0415(2) 0.0547(2) 0.00306(13) 0.01055(16) 0.00471(13)
I2 0.0606(4) 0.0538(4) 0.0547(4) 0.0064(3) 0.0167(3) -0.0070(3)
I1 0.0634(4) 0.0768(5) 0.0861(5) -0.0134(4) 0.0254(4) 0.0177(4)
N1 0.031(3) 0.037(3) 0.037(3) 0.001(3) 0.003(3) 0.003(3)
N3 0.029(3) 0.033(3) 0.063(5) -0.006(3) 0.005(3) 0.002(3)
C11 0.037(4) 0.035(4) 0.035(4) 0.001(3) 0.005(3) -0.001(3)
C20 0.034(4) 0.040(4) 0.050(5) -0.002(4) 0.003(3) 0.002(3)
C9 0.032(4) 0.039(4) 0.043(4) -0.004(3) 0.004(3) 0.005(3)
C13 0.040(5) 0.039(5) 0.084(7) 0.006(4) 0.004(4) 0.001(4)
C16 0.030(4) 0.054(5) 0.077(7) 0.010(5) -0.002(4) 0.002(4)
C18 0.044(5) 0.030(4) 0.070(6) 0.000(4) 0.012(4) -0.002(3)
C5 0.035(4) 0.045(5) 0.057(5) -0.004(4) 0.005(4) 0.000(3)
C14 0.049(5) 0.047(5) 0.088(7) 0.003(5) 0.003(5) -0.011(4)
C4 0.040(5) 0.048(5) 0.071(6) -0.001(4) 0.004(4) -0.011(4)
C6 0.033(4) 0.043(5) 0.036(4) -0.003(3) 0.000(3) 0.000(3)
C7 0.038(4) 0.032(4) 0.039(4) -0.001(3) 0.004(3) 0.001(3)
N2 0.034(3) 0.041(4) 0.052(4) 0.003(3) 0.001(3) -0.002(3)
C23 0.022(4) 0.036(4) 0.081(7) -0.012(4) 0.006(4) 0.000(3)
C12 0.035(4) 0.037(4) 0.036(4) 0.006(3) 0.002(3) 0.002(3)
C15 0.037(5) 0.062(6) 0.068(6) 0.006(5) 0.001(4) -0.012(4)
C21 0.032(4) 0.031(4) 0.070(6) -0.002(4) 0.005(4) 0.001(3)
C17 0.033(4) 0.036(4) 0.048(4) -0.004(3) 0.004(3) 0.002(3)
C22 0.028(4) 0.041(4) 0.061(5) 0.002(4) 0.003(3) 0.002(3)
C25 0.051(5) 0.042(5) 0.083(7) -0.005(5) 0.014(5) 0.012(4)
C10 0.039(4) 0.033(4) 0.047(4) 0.000(3) 0.002(3) 0.001(3)
C8 0.028(4) 0.040(4) 0.046(4) -0.003(3) 0.004(3) 0.003(3)
C3 0.060(6) 0.041(5) 0.060(6) -0.005(4) 0.002(4) -0.003(4)
C2 0.058(5) 0.042(5) 0.055(5) -0.011(4) 0.015(4) 0.006(4)
C24 0.033(5) 0.058(6) 0.096(8) -0.005(5) 0.014(5) 0.007(4)
N4 0.057(5) 0.050(5) 0.083(6) -0.005(4) 0.003(4) 0.004(4)
C1 0.044(4) 0.043(5) 0.040(4) -0.004(3) 0.006(3) -0.003(3)
C19 0.034(4) 0.041(5) 0.072(6) -0.003(4) 0.010(4) -0.002(3)

loop_
_atom_type_symbol
_atom_type_description
_atom_type_scat_dispersion_real
_atom_type_scat_dispersion_imag
_atom_type_scat_source
C C 0.0033 0.0016 'International Tables Vol C Tables 4.2.6.8 and 6.1.1.4'
N N 0.0061 0.0033 'International Tables Vol C Tables 4.2.6.8 and 6.1.1.4'
I I -0.4742 1.8119 'International Tables Vol C Tables 4.2.6.8 and 6.1.1.4'
Hg Hg -2.3894 9.2266 'International Tables Vol C Tables 4.2.6.8 and 6.1.1.4'
H H 0.0000 0.0000 'International Tables Vol C Tables 4.2.6.8 and 6.1.1.4'

loop_
_geom_angle_atom_site_label_1
_geom_angle_atom_site_label_2
_geom_angle_atom_site_label_3
_geom_angle
N2 Hg1 N1 69.0(2)
N2 Hg1 I1 109.69(18)
N1 Hg1 I1 124.19(15)
N2 Hg1 I2 112.16(18)
N1 Hg1 I2 96.52(15)
I1 Hg1 I2 129.63(3)
C7 N1 C11 119.2(7)
C7 N1 Hg1 121.8(5)
C11 N1 Hg1 115.4(5)
N4 N3 C23 111.7(7)
N4 N3 C20 127.8(7)
C23 N3 C20 120.5(7)
N1 C11 C10 121.9(7)
N1 C11 C12 116.7(7)
C10 C11 C12 121.4(7)
C21 C20 C19 121.5(8)
C21 C20 N3 119.2(7)
C19 C20 N3 119.3(7)
C10 C9 C8 116.9(7)
C10 C9 C17 122.2(7)
C8 C9 C17 120.9(7)
C14 C13 C12 121.9(9)
C14 C13 H13 119.0
C12 C13 H13 119.0
N2 C16 C15 122.2(8)
N2 C16 H16 118.9
C15 C16 H16 118.9
C19 C18 C17 122.2(8)
C19 C18 H18 118.9
C17 C18 H18 118.9
C6 C5 C4 119.8(8)
C6 C5 H5 120.1
C4 C5 H5 120.1
C13 C14 C15 119.0(9)
C13 C14 H14 120.5
C15 C14 H14 120.5
C5 C4 C3 120.7(9)
C5 C4 H4 119.6
C3 C4 H4 119.6
C5 C6 C1 119.9(8)
C5 C6 C7 120.2(7)
C1 C6 C7 119.9(7)
N1 C7 C8 121.8(7)
N1 C7 C6 117.6(7)
C8 C7 C6 120.6(7)
C16 N2 C12 119.6(7)
C16 N2 Hg1 121.2(6)
C12 N2 Hg1 119.2(5)
C24 C23 N3 104.6(8)
C24 C23 H23 127.7
N3 C23 H23 127.7
N2 C12 C13 119.1(7)
N2 C12 C11 117.1(7)
C13 C12 C11 123.8(7)
C16 C15 C14 118.2(8)
C16 C15 H15 120.9
C14 C15 H15 120.9
C20 C21 C22 118.8(8)
C20 C21 H21 120.6
C22 C21 H21 120.6
C18 C17 C22 118.0(7)
C18 C17 C9 121.5(7)
C22 C17 C9 120.5(7)
C17 C22 C21 120.5(8)
C17 C22 H22 119.8
C21 C22 H22 119.8
N4 C25 C24 104.5(8)
N4 C25 H25 127.7
C24 C25 H25 127.7
C11 C10 C9 120.3(7)
C11 C10 H10 119.8
C9 C10 H10 119.8
C7 C8 C9 119.9(7)
C7 C8 H8 120.0
C9 C8 H8 120.0
C2 C3 C4 119.5(9)
C2 C3 H3 120.3
C4 C3 H3 120.3
C3 C2 C1 120.7(8)
C3 C2 H2 119.6
C1 C2 H2 119.6
C23 C24 C25 112.6(8)
C23 C24 H24 123.7
C25 C24 H24 123.7
N3 N4 C25 106.6(8)
C2 C1 C6 119.3(8)
C2 C1 H1 120.3
C6 C1 H1 120.3
C18 C19 C20 119.1(8)
C18 C19 H19 120.5
C20 C19 H19 120.5

loop_
_geom_bond_atom_site_label_1
_geom_bond_atom_site_label_2
_geom_bond_distance
Hg1 N2 2.365(7)
Hg1 N1 2.456(6)
Hg1 I1 2.6336(11)
Hg1 I2 2.6712(13)
N1 C7 1.346(10)
N1 C11 1.346(10)
N3 N4 1.349(11)
N3 C23 1.348(10)
N3 C20 1.434(10)
C11 C10 1.374(11)
C11 C12 1.495(10)
C20 C21 1.370(12)
C20 C19 1.392(12)
C9 C10 1.399(11)
C9 C8 1.407(11)
C9 C17 1.480(11)
C13 C14 1.344(14)
C13 C12 1.378(12)
C13 H13 0.9300
C16 N2 1.341(11)
C16 C15 1.378(14)
C16 H16 0.9300
C18 C19 1.359(12)
C18 C17 1.396(12)
C18 H18 0.9300
C5 C6 1.367(12)
C5 C4 1.380(13)
C5 H5 0.9300
C14 C15 1.378(14)
C14 H14 0.9300
C4 C3 1.374(14)
C4 H4 0.9300
C6 C1 1.390(12)
C6 C7 1.494(11)
C7 C8 1.379(11)
N2 C12 1.348(10)
C23 C24 1.305(13)
C23 H23 0.9300
C15 H15 0.9300
C21 C22 1.410(11)
C21 H21 0.9300
C17 C22 1.398(12)
C22 H22 0.9300
C25 N4 1.367(13)
C25 C24 1.384(14)
C25 H25 0.9300
C10 H10 0.9300
C8 H8 0.9300
C3 C2 1.364(14)
C3 H3 0.9300
C2 C1 1.384(12)
C2 H2 0.9300
C24 H24 0.9300
C1 H1 0.9300
C19 H19 0.9300

loop_
_geom_torsion_atom_site_label_1
_geom_torsion_atom_site_label_2
_geom_torsion_atom_site_label_3
_geom_torsion_atom_site_label_4
_geom_torsion
N2 Hg1 N1 C7 -170.7(6)
I1 Hg1 N1 C7 89.1(6)
I2 Hg1 N1 C7 -59.5(6)
N2 Hg1 N1 C11 -12.3(5)
I1 Hg1 N1 C11 -112.4(5)
I2 Hg1 N1 C11 99.0(5)
C7 N1 C11 C10 -0.7(11)
Hg1 N1 C11 C10 -159.7(6)
C7 N1 C11 C12 177.5(7)
Hg1 N1 C11 C12 18.4(8)
N4 N3 C20 C21 -27.0(14)
C23 N3 C20 C21 153.6(9)
N4 N3 C20 C19 152.4(10)
C23 N3 C20 C19 -26.9(13)
C12 C13 C14 C15 0.5(17)
C6 C5 C4 C3 -1.8(14)
C4 C5 C6 C1 1.9(13)
C4 C5 C6 C7 -179.3(8)
C11 N1 C7 C8 0.8(11)
Hg1 N1 C7 C8 158.5(6)
C11 N1 C7 C6 -179.6(7)
Hg1 N1 C7 C6 -22.0(9)
C5 C6 C7 N1 141.1(8)
C1 C6 C7 N1 -40.2(11)
C5 C6 C7 C8 -39.4(12)
C1 C6 C7 C8 139.4(8)
C15 C16 N2 C12 -0.2(15)
C15 C16 N2 Hg1 178.1(8)
N1 Hg1 N2 C16 -173.9(8)
I1 Hg1 N2 C16 -53.8(8)
I2 Hg1 N2 C16 97.5(7)
N1 Hg1 N2 C12 4.4(5)
I1 Hg1 N2 C12 124.6(6)
I2 Hg1 N2 C12 -84.1(6)
N4 N3 C23 C24 0.4(12)
C20 N3 C23 C24 179.9(9)
C16 N2 C12 C13 1.0(12)
Hg1 N2 C12 C13 -177.4(7)
C16 N2 C12 C11 -178.5(8)
Hg1 N2 C12 C11 3.1(9)
C14 C13 C12 N2 -1.1(15)
C14 C13 C12 C11 178.4(9)
N1 C11 C12 N2 -14.8(10)
C10 C11 C12 N2 163.4(8)
N1 C11 C12 C13 165.7(8)
C10 C11 C12 C13 -16.1(12)
N2 C16 C15 C14 -0.4(16)
C13 C14 C15 C16 0.3(17)
C19 C20 C21 C22 -0.8(14)
N3 C20 C21 C22 178.7(8)
C19 C18 C17 C22 -1.2(14)
C19 C18 C17 C9 177.3(9)
C10 C9 C17 C18 -149.8(9)
C8 C9 C17 C18 27.6(12)
C10 C9 C17 C22 28.7(12)
C8 C9 C17 C22 -154.0(8)
C18 C17 C22 C21 1.2(13)
C9 C17 C22 C21 -177.3(8)
C20 C21 C22 C17 -0.2(14)
N1 C11 C10 C9 0.6(12)
C12 C11 C10 C9 -177.5(7)
C8 C9 C10 C11 -0.6(12)
C17 C9 C10 C11 176.9(8)
N1 C7 C8 C9 -0.8(12)
C6 C7 C8 C9 179.6(7)
C10 C9 C8 C7 0.7(12)
C17 C9 C8 C7 -176.8(8)
C5 C4 C3 C2 1.2(15)
C4 C3 C2 C1 -0.8(15)
N3 C23 C24 C25 -0.7(14)
N4 C25 C24 C23 0.7(14)
C23 N3 N4 C25 0.0(12)
C20 N3 N4 C25 -179.4(9)
C24 C25 N4 N3 -0.4(12)
C3 C2 C1 C6 1.0(14)
C5 C6 C1 C2 -1.5(13)
C7 C6 C1 C2 179.7(8)
C17 C18 C19 C20 0.2(15)
C21 C20 C19 C18 0.8(15)
N3 C20 C19 C18 -178.7(8)
